data_2018256
loop_
_publ_author_name
'Friese, K.'
'Halasyamani, P. S.'
'Tolkiehn, M.'
'Grzechnik, A.'

_publ_section_title
;
 A high-pressure single-crystal synchrotron diffraction study of
 NH~4~RbTe~4~O~9~&#x00B7;2H~2~O: stability of three different
 TeO~<i>x~</i> coordination polyhedra
;
_journal_coeditor_code LG3063
_journal_issue 10
_journal_name_full 'Acta Crystallographica Section C'
_journal_page_first i45
_journal_page_last i49
_journal_paper_doi 10.1107/S0108270111025728
_journal_volume 67
_journal_year 2011
_chemical_formula_iupac 'N H4 Rb Te4 O9 , 2H2 O'
_chemical_formula_moiety 'O9 Rb1 (NH4)Te4 2(H2O)'
_chemical_formula_sum 'H N O11 Rb Te4'
_chemical_formula_weight 793.9
_chemical_name_systematic
;
ammonium rubidium nonaoxotetratellurate(IV) dihydrate
;
_space_group_IT_number 15
_symmetry_cell_setting monoclinic
_symmetry_space_group_name_Hall '-I 2ya'
_symmetry_space_group_name_H-M 'I 1 2/a 1'
_cell_angle_alpha 90
_cell_angle_beta 101.4(2)
_cell_angle_gamma 90
_cell_formula_units_Z 8
_cell_length_a 18.344(4)
_cell_length_b 6.473(3)
_cell_length_c 19.620(10)
_cell_measurement_reflns_used 2411
_cell_measurement_temperature 293
_cell_measurement_theta_max 22.25
_cell_measurement_theta_min 1.27
_cell_volume 2284(2)
_computing_cell_refinement 'XDS (Kabsch, 2010)'
_computing_data_collection 'Automar (Marresearch, 2009)'
_computing_data_reduction
;
XDS (Kabsch, 2010) and JANA2006 (Pet\<r\'i\<cek <i>et al.</i>,
2006)
;
_computing_molecular_graphics 'ATOMS (Dowty, 1999)'
_computing_publication_material
;
JANA2006 (Pet\<r\'i\<cek <i>et al.</i>, 2006)
;
_computing_structure_refinement
;
JANA2006 (Pet\<r\'i\<cek <i>et al.</i>, 2006)
;
_computing_structure_solution 'coordinates from Kim & Halasyamani (2008)'
_diffrn_ambient_temperature 293
_diffrn_measured_fraction_theta_full 0.44
_diffrn_measured_fraction_theta_max 0.12
_diffrn_measurement_device 'Huber four-circle'
_diffrn_measurement_device_type 'Huber four-circle diffractometer with Marresearch MarCCD165 area detector'
_diffrn_measurement_method \f
_diffrn_radiation_source HASYLAB
_diffrn_radiation_type synchrotron
_diffrn_radiation_wavelength 0.3978
_diffrn_reflns_av_R_equivalents 0.2285
_diffrn_reflns_av_sigmaI/netI 0.0879
_diffrn_reflns_limit_h_max 27
_diffrn_reflns_limit_h_min -27
_diffrn_reflns_limit_k_max 10
_diffrn_reflns_limit_k_min -10
_diffrn_reflns_limit_l_max 11
_diffrn_reflns_limit_l_min -17
_diffrn_reflns_number 2411
_diffrn_reflns_reduction_process
;
XDS (Kabsch, 2010) and JANA2006 (Petricek, Dusek & Palatinus, 2006)
;
_diffrn_reflns_theta_full 6.62
_diffrn_reflns_theta_max 18.92
_diffrn_reflns_theta_min 1.27
_exptl_absorpt_coefficient_mu 2.493
_exptl_absorpt_correction_T_max 0.7828
_exptl_absorpt_correction_T_min 0.4976
_exptl_absorpt_correction_type numerical
_exptl_absorpt_process_details '(JANA2006; Pet\<r\'i\<cek <i>et al.</i>, 2006)'
_exptl_crystal_colour 'light yellow'
_exptl_crystal_density_diffrn 4.5762
_exptl_crystal_description irregular
_exptl_crystal_F_000 2784
_exptl_crystal_size_max 0.22
_exptl_crystal_size_mid 0.12
_exptl_crystal_size_min 0.03
_refine_diff_density_max 3.87
_refine_diff_density_min -3.50
_refine_ls_extinction_method none
_refine_ls_goodness_of_fit_ref 3.13
_refine_ls_hydrogen_treatment undef
_refine_ls_number_constraints 0
_refine_ls_number_parameters 82
_refine_ls_number_reflns 645
_refine_ls_number_restraints 1
_refine_ls_R_factor_all 0.1192
_refine_ls_R_factor_gt 0.1189
_refine_ls_shift/su_max 0.0201
_refine_ls_shift/su_mean 0.0020
_refine_ls_structure_factor_coef F
_refine_ls_weighting_details 'w = 1/(\s^2^(F)+0.0001F^2^)'
_refine_ls_weighting_scheme sigma
_refine_ls_wR_factor_gt 0.0962
_refine_ls_wR_factor_ref 0.0962
_reflns_number_gt 644
_reflns_number_total 645
_reflns_threshold_expression I>3\s(I)
_cod_data_source_file lg3063.cif
_cod_data_source_block I_5.05GPa
_cod_original_cell_volume 2283(2)
_cod_original_sg_symbol_H-M 'I 2/a'
_cod_original_formula_sum 'H1 N1 O11 Rb1 Te4'
_cod_database_code 2018256
_cod_database_fobs_code 2018256

loop_
_symmetry_equiv_pos_site_id
_symmetry_equiv_pos_as_xyz
1 x,y,z
2 -x+1/2,y,-z
3 -x,-y,-z
4 x+1/2,-y,z
5 x+1/2,y+1/2,z+1/2
6 -x,y+1/2,-z+1/2
7 -x+1/2,-y+1/2,-z+1/2
8 x,-y+1/2,z+1/2

loop_
_atom_site_type_symbol
_atom_site_label
_atom_site_fract_x
_atom_site_fract_y
_atom_site_fract_z
_atom_site_U_iso_or_equiv
_atom_site_adp_type
_atom_site_calc_flag
_atom_site_occupancy
_atom_site_symmetry_multiplicity
Te Te1 0.1212(3) 0.6280(7) 0.3042(6) 0.023(6) Uani d 1 8
Te Te2 0.0552(3) 0.1415(6) 0.1987(6) 0.016(6) Uani d 1 8
Te Te3 0.2209(3) 0.1936(6) 0.3211(5) 0.012(6) Uani d 1 8
Te Te4 0.3169(3) 0.6809(7) 0.3503(6) 0.018(6) Uani d 1 8
Rb Rb1 0.25 0.4503(16) 0.5 0.020(3) Uiso d 0.78 4
Rb Rb2 0.0346(5) 0.1128(13) 0.4000(12) 0.010(2) Uiso d 0.61 8
O O1 0.055(2) 0.693(6) 0.365(5) 0.017(4) Uiso d 1 8
O O2 0.209(2) 0.723(6) 0.360(5) 0.017(4) Uiso d 1 8
O O3 0.146(2) 0.360(6) 0.362(5) 0.017(4) Uiso d 1 8
O O4 0.005(3) 0.005(5) 0.272(5) 0.017(4) Uiso d 1 8
O O5 0.427(2) 0.586(6) 0.361(5) 0.017(4) Uiso d 1 8
O O6 0.147(2) 0.013(6) 0.266(5) 0.017(4) Uiso d 1 8
O O7 0.213(2) 0.397(5) 0.249(5) 0.017(4) Uiso d 1 8
O O8 0.304(3) 0.406(5) 0.370(5) 0.017(4) Uiso d 1 8
O O9 0.352(2) 0.796(6) 0.430(5) 0.017(4) Uiso d 1 8
O O10 0.069(3) 0.350(6) 0.039(4) 0.033(10) Uiso d 1 8
O O11 0.316(3) 0.486(7) 0.051(6) 0.033(10) Uiso d 1 8
N N1 0.078(3) 0.528(7) 0.491(6) 0.013(13) Uiso d 1 8

loop_
_atom_site_aniso_label
_atom_site_aniso_U_11
_atom_site_aniso_U_22
_atom_site_aniso_U_33
_atom_site_aniso_U_12
_atom_site_aniso_U_13
_atom_site_aniso_U_23
_atom_site_aniso_type_symbol
Te1 0.019(3) 0.008(2) 0.043(18) 0.001(2) 0.007(6) 0.006(4) Te
Te2 0.013(2) 0.006(2) 0.023(17) -0.0007(18) -0.012(5) -0.003(3) Te
Te3 0.015(2) 0.004(2) 0.015(16) 0.0009(19) 0.001(5) -0.002(3) Te
Te4 0.019(3) 0.009(2) 0.022(17) -0.001(2) -0.003(6) 0.002(4) Te

loop_
_atom_type_symbol
_atom_type_scat_dispersion_real
_atom_type_scat_dispersion_imag
_atom_type_scat_source
N 0.0004 0.0009 'International Tables Vol C tables 4.2.6.8 and 6.1.1.1'
H 0.0000 0.0000 'International Tables Vol C tables 4.2.6.8 and 6.1.1.1'
Te -3.2035 0.5975 'International Tables Vol C tables 4.2.6.8 and 6.1.1.1'
Rb 0.2686 1.1082 'International Tables Vol C tables 4.2.6.8 and 6.1.1.1'
O 0.0015 0.0017 'International Tables Vol C tables 4.2.6.8 and 6.1.1.1'

loop_
_geom_angle_atom_site_label_1
_geom_angle_atom_site_label_2
_geom_angle_atom_site_label_3
_geom_angle_site_symmetry_1
_geom_angle_site_symmetry_3
_geom_angle
_geom_angle_publ_flag
O1 Te1 O2 . . 98(3) no
O1 Te1 O3 . . 86(3) no
O2 Te1 O3 . . 84(2) no
O1 Te2 O4 6_545 . 89(3) no
O1 Te2 O5 6_545 7_555 91(2) no
O1 Te2 O6 6_545 . 163.7(19) no
O4 Te2 O5 . 7_555 104(3) no
O4 Te2 O6 . . 79(3) no
O5 Te2 O6 7_555 . 82(3) no
O3 Te3 O6 . . 95(2) no
O3 Te3 O7 . . 89(3) no
O3 Te3 O7 . 7_555 159(3) no
O3 Te3 O8 . . 88(2) no
O6 Te3 O7 . . 93(3) no
O6 Te3 O7 . 7_555 84(3) no
O6 Te3 O8 . . 173(4) no
O7 Te3 O7 . 7_555 71(3) no
O7 Te3 O8 . . 80(3) no
O7 Te3 O8 7_555 . 91(3) no
O2 Te4 O5 . . 166(3) no
O2 Te4 O8 . . 87(2) no
O2 Te4 O9 . . 93(3) no
O5 Te4 O8 . . 82.0(19) no
O5 Te4 O9 . . 82(3) no
O8 Te4 O9 . . 105(4) no
O2 Rb1 O2 . 2_556 113.7(16) no
O2 Rb1 O3 . . 49.4(13) no
O2 Rb1 O3 . 2_556 149.5(12) no
O2 Rb1 O8 . . 51.2(15) no
O2 Rb1 O8 . 2_556 137.3(15) no
O2 Rb1 O9 . . 49.1(14) no
O2 Rb1 O9 . 2_556 86(2) no
O2 Rb1 O11 . 7_555 102(2) no
O2 Rb1 O11 . 8_555 140(2) no
O2 Rb1 N1 . . 79(2) no
O2 Rb1 N1 . 2_556 91(2) no
O2 Rb1 O3 2_556 . 149.5(12) no
O2 Rb1 O3 2_556 2_556 49.4(13) no
O2 Rb1 O8 2_556 . 137.3(15) no
O2 Rb1 O8 2_556 2_556 51.2(15) no
O2 Rb1 O9 2_556 . 86(2) no
O2 Rb1 O9 2_556 2_556 49.1(14) no
O2 Rb1 O11 2_556 7_555 140(2) no
O2 Rb1 O11 2_556 8_555 102(2) no
O2 Rb1 N1 2_556 . 91(2) no
O2 Rb1 N1 2_556 2_556 79(2) no
O3 Rb1 O3 . 2_556 157.8(11) no
O3 Rb1 O8 . . 57.8(17) no
O3 Rb1 O8 . 2_556 119.7(17) no
O3 Rb1 O9 . . 93.9(19) no
O3 Rb1 O9 . 2_556 100.8(16) no
O3 Rb1 O11 . 7_555 54.0(18) no
O3 Rb1 O11 . 8_555 104.1(17) no
O3 Rb1 N1 . . 62(2) no
O3 Rb1 N1 . 2_556 122(3) no
O3 Rb1 O8 2_556 . 119.7(17) no
O3 Rb1 O8 2_556 2_556 57.8(17) no
O3 Rb1 O9 2_556 . 100.8(16) no
O3 Rb1 O9 2_556 2_556 93.9(19) no
O3 Rb1 O11 2_556 7_555 104.1(17) no
O3 Rb1 O11 2_556 8_555 54.0(18) no
O3 Rb1 N1 2_556 . 122(3) no
O3 Rb1 N1 2_556 2_556 62(2) no
O8 Rb1 O8 . 2_556 168.6(11) no
O8 Rb1 O9 . . 53.4(16) no
O8 Rb1 O9 . 2_556 136.8(17) no
O8 Rb1 O11 . 7_555 79(2) no
O8 Rb1 O11 . 8_555 91(2) no
O8 Rb1 N1 . . 118(2) no
O8 Rb1 N1 . 2_556 64(2) no
O8 Rb1 O9 2_556 . 136.8(17) no
O8 Rb1 O9 2_556 2_556 53.4(16) no
O8 Rb1 O11 2_556 7_555 91(2) no
O8 Rb1 O11 2_556 8_555 79(2) no
O8 Rb1 N1 2_556 . 64(2) no
O8 Rb1 N1 2_556 2_556 118(2) no
O9 Rb1 O9 . 2_556 96.8(15) no
O9 Rb1 O11 . 7_555 132(2) no
O9 Rb1 O11 . 8_555 121.0(14) no
O9 Rb1 N1 . . 119.9(15) no
O9 Rb1 N1 . 2_556 45.0(16) no
O9 Rb1 O11 2_556 7_555 121.0(14) no
O9 Rb1 O11 2_556 8_555 132(2) no
O9 Rb1 N1 2_556 . 45.0(16) no
O9 Rb1 N1 2_556 2_556 119.9(15) no
O11 Rb1 O11 7_555 8_555 53.0(17) no
O11 Rb1 N1 7_555 . 78.9(13) no
O11 Rb1 N1 7_555 2_556 118.3(15) no
O11 Rb1 N1 8_555 . 118.3(15) no
O11 Rb1 N1 8_555 2_556 78.9(13) no
N1 Rb1 N1 . 2_556 161.8(12) no
O1 Rb2 O3 1_545 . 109.9(18) no
O1 Rb2 O4 1_545 . 61(2) no
O1 Rb2 O5 1_545 4_465 136.7(18) no
O1 Rb2 O10 1_545 6_545 71.1(18) no
O1 Rb2 O10 1_545 8_555 108(2) no
O1 Rb2 O11 1_545 7_555 72.3(15) no
O1 Rb2 N1 1_545 . 153.6(18) no
O3 Rb2 O4 . . 85(2) no
O3 Rb2 O5 . 4_465 92.2(15) no
O3 Rb2 O10 . 6_545 172(2) no
O3 Rb2 O10 . 8_555 100(2) no
O3 Rb2 O11 . 7_555 60.4(18) no
O3 Rb2 N1 . . 64(2) no
O4 Rb2 O5 . 4_465 85(2) no
O4 Rb2 O10 . 6_545 102.3(18) no
O4 Rb2 O10 . 8_555 169.3(13) no
O4 Rb2 O11 . 7_555 106(2) no
O4 Rb2 N1 . . 138(2) no
O5 Rb2 O10 4_465 6_545 92.2(16) no
O5 Rb2 O10 4_465 8_555 103(2) no
O5 Rb2 O11 4_465 7_555 148.4(13) no
O5 Rb2 N1 4_465 . 69.6(17) no
O10 Rb2 O10 6_545 8_555 71.6(17) no
O10 Rb2 O11 6_545 7_555 113.2(19) no
O10 Rb2 N1 6_545 . 111(2) no
O10 Rb2 O11 8_555 7_555 70(2) no
O10 Rb2 N1 8_555 . 52(2) no
O11 Rb2 N1 7_555 . 83.3(16) no

loop_
_geom_bond_atom_site_label_1
_geom_bond_atom_site_label_2
_geom_bond_site_symmetry_2
_geom_bond_distance
_geom_bond_publ_flag
Te1 O1 . 1.91(8) no
Te1 O2 . 1.86(6) no
Te1 O3 . 2.07(6) no
Te2 O1 6_545 2.19(5) no
Te2 O4 . 2.05(9) no
Te2 O5 7_555 1.94(7) no
Te2 O6 . 2.09(6) no
Te3 O3 . 2.03(6) no
Te3 O6 . 1.95(6) no
Te3 O7 . 1.92(8) no
Te3 O7 7_555 2.08(8) no
Te3 O8 . 2.13(5) no
Te4 O2 . 2.04(5) no
Te4 O5 . 2.09(4) no
Te4 O8 . 1.85(4) no
Te4 O9 . 1.74(9) no
Rb1 O2 . 3.23(9) no
Rb1 O2 2_556 3.23(9) no
Rb1 O3 . 3.05(8) no
Rb1 O3 2_556 3.05(8) no
Rb1 O8 . 2.92(10) no
Rb1 O8 2_556 2.92(10) no
Rb1 O9 . 3.37(7) no
Rb1 O9 2_556 3.37(7) no
Rb1 O11 7_555 3.15(5) no
Rb1 O11 8_555 3.15(5) no
Rb1 N1 . 3.17(5) no
Rb1 N1 2_556 3.17(5) no
Rb2 O1 1_545 2.84(5) no
Rb2 O3 . 2.81(6) no
Rb2 O4 . 2.56(10) no
Rb2 O5 4_465 2.77(4) no
Rb2 O10 6_545 2.97(6) no
Rb2 O10 8_555 2.68(8) no
Rb2 O11 7_555 2.79(5) no
Rb2 N1 . 3.23(7) no
